data_4318744
loop_
_publ_author_name
'Diem T. T. Tran'
'Lianne M. C. Beltran'
'Collin M. Kowalchuk'
'Nicholas R. Trefiak'
'Nicholas J. Taylor'
'John F. Corrigan'

_publ_section_title
;
 Ternary Nanoclusters of CuHgS, CuHgSe, and CuInS
;
_journal_name_full 'Inorganic Chemistry'
_journal_page_first 5693
_journal_page_last 5698
_journal_paper_doi 10.1021/ic0110528
_journal_volume 41
_journal_year 2002
_chemical_formula_sum 'C72 H180 Cl4 Cu6 In8 P12 S13'
_chemical_formula_weight 3276.18
_chemical_name_systematic
;
  ?
;
_space_group_IT_number 122
_symmetry_cell_setting tetragonal
_symmetry_space_group_name_Hall 'I -4 2bw'
_symmetry_space_group_name_H-M 'I -4 2 d'
_atom_sites_solution_hydrogens geom
_atom_sites_solution_primary direct
_atom_sites_solution_secondary difmap
_audit_creation_method SHELXL-97
_cell_angle_alpha 90.00
_cell_angle_beta 90.00
_cell_angle_gamma 90.00
_cell_formula_units_Z 16
_cell_length_a 38.2199(7)
_cell_length_b 38.2199(7)
_cell_length_c 36.9701(7)
_cell_measurement_temperature 200(2)
_cell_volume 54004.5(17)
_computing_cell_refinement 'STOE IPDS CELL SOFTWARE'
_computing_data_collection 'STOE IPDS COLLECT SOFTWARE'
_computing_data_reduction 'STOE IPDS INTEGRATE SOFTWARE'
_computing_molecular_graphics 'Schakal 99'
_computing_structure_refinement 'SHELXL-97 (Sheldrick, 1997)'
_computing_structure_solution 'SHELXS-97 (Sheldrick, 1990)'
_diffrn_ambient_temperature 200(2)
_diffrn_measured_fraction_theta_full 1.000
_diffrn_measured_fraction_theta_max 1.000
_diffrn_measurement_device_type 'STOE IPDS'
_diffrn_measurement_method 'Phi frames plus omega to complete'
_diffrn_radiation_monochromator graphite
_diffrn_radiation_source 'fine-focus sealed tube'
_diffrn_radiation_type MoK\a
_diffrn_radiation_wavelength 0.71073
_diffrn_reflns_av_R_equivalents 0.1000
_diffrn_reflns_av_sigmaI/netI 0.1381
_diffrn_reflns_limit_h_max 41
_diffrn_reflns_limit_h_min -41
_diffrn_reflns_limit_k_max 29
_diffrn_reflns_limit_k_min -29
_diffrn_reflns_limit_l_max 35
_diffrn_reflns_limit_l_min -40
_diffrn_reflns_number 31460
_diffrn_reflns_theta_full 22.98
_diffrn_reflns_theta_max 22.98
_diffrn_reflns_theta_min 1.07
_exptl_absorpt_coefficient_mu 2.714
_exptl_absorpt_correction_type integration
_exptl_crystal_colour pale_yellow
_exptl_crystal_density_diffrn 1.612
_exptl_crystal_density_method 'not measured'
_exptl_crystal_description block
_exptl_crystal_F_000 26144
_exptl_crystal_size_max 0.1
_exptl_crystal_size_mid 0.1
_exptl_crystal_size_min 0.1
_refine_diff_density_max 1.593
_refine_diff_density_min -2.643
_refine_diff_density_rms 0.492
_refine_ls_abs_structure_details 'Flack H D (1983), Acta Cryst. A39, 876-881'
_refine_ls_abs_structure_Flack 0.51(5)
_refine_ls_extinction_method none
_refine_ls_goodness_of_fit_ref 1.069
_refine_ls_hydrogen_treatment mixed
_refine_ls_matrix_type full
_refine_ls_number_parameters 672
_refine_ls_number_reflns 18654
_refine_ls_number_restraints 0
_refine_ls_restrained_S_all 1.069
_refine_ls_R_factor_all 0.1482
_refine_ls_R_factor_gt 0.1118
_refine_ls_shift/su_max 0.013
_refine_ls_shift/su_mean 0.000
_refine_ls_structure_factor_coef Fsqd
_refine_ls_weighting_details 'calc w=1/[\s^2^(Fo^2^)+(0.1274P)^2^+3784.1165P] where P=(Fo^2^+2Fc^2^)/3'
_refine_ls_weighting_scheme calc
_refine_ls_wR_factor_gt 0.2831
_refine_ls_wR_factor_ref 0.3055
_reflns_number_gt 13527
_reflns_number_total 18654
_reflns_threshold_expression >2sigma(I)
_cod_data_source_file ic0110528_3.cif
_cod_data_source_block Complex3
_cod_depositor_comments
;
The following automatic conversions were performed:

'_symmetry_cell_setting' value 'Tetragonal' changed to 'tetragonal'
according to the built-in table from CIF Core dictionary named
'cif_core.dic' version 2.4.1 from 2010-06-29.

Automatic conversion script
Id: cif_fix_values 1646 2011-03-28 12:23:43Z adriana 
;
_cod_database_code 4318744

loop_
_symmetry_equiv_pos_as_xyz
'x, y, z'
'-x, -y, z'
'y, -x, -z'
'-y, x, -z'
'-x+1/2, y, -z+3/4'
'x+1/2, -y, -z+3/4'
'-y+1/2, -x, z+3/4'
'y+1/2, x, z+3/4'
'x+1/2, y+1/2, z+1/2'
'-x+1/2, -y+1/2, z+1/2'
'y+1/2, -x+1/2, -z+1/2'
'-y+1/2, x+1/2, -z+1/2'
'-x+1, y+1/2, -z+5/4'
'x+1, -y+1/2, -z+5/4'
'-y+1, -x+1/2, z+5/4'
'y+1, x+1/2, z+5/4'

loop_
_atom_site_label
_atom_site_type_symbol
_atom_site_fract_x
_atom_site_fract_y
_atom_site_fract_z
_atom_site_U_iso_or_equiv
_atom_site_adp_type
_atom_site_occupancy
_atom_site_symmetry_multiplicity
_atom_site_calc_flag
_atom_site_refinement_flags
_atom_site_disorder_assembly
_atom_site_disorder_group
In1 In -0.08046(5) -0.21385(6) 0.42958(6) 0.0418(5) Uani 1 1 d . . .
In2 In 0.01717(5) -0.21521(6) 0.42588(5) 0.0389(5) Uani 1 1 d . . .
In3 In 0.04347(6) -0.18000(6) 0.33561(6) 0.0449(5) Uani 1 1 d . . .
In4 In -0.04811(5) -0.21133(6) 0.33558(6) 0.0398(5) Uani 1 1 d . . .
In5 In 0.03994(5) -0.27715(6) 0.33736(5) 0.0410(5) Uani 1 1 d . . .
In6 In -0.04712(6) -0.30354(6) 0.30149(6) 0.0486(6) Uani 1 1 d . . .
In7 In -0.04598(6) -0.30072(6) 0.40144(5) 0.0406(5) Uani 1 1 d . . .
In8 In 0.04628(6) -0.30712(6) 0.43357(6) 0.0487(6) Uani 1 1 d . . .
Cu1 Cu -0.02585(11) -0.12763(10) 0.39495(11) 0.0522(10) Uani 1 1 d . . .
Cu2 Cu 0.00769(12) -0.23067(13) 0.24837(10) 0.0604(12) Uani 1 1 d . A .
Cu3 Cu -0.13226(10) -0.26726(11) 0.35438(10) 0.0503(10) Uani 1 1 d . . .
Cu4 Cu -0.02937(11) -0.27183(11) 0.50215(10) 0.0511(10) Uani 1 1 d . . .
Cu5 Cu 0.11377(10) -0.23291(11) 0.39415(11) 0.0533(10) Uani 1 1 d . . .
Cu6 Cu 0.01024(12) -0.37428(11) 0.35625(13) 0.0611(11) Uani 1 1 d . C .
S1 S -0.0304(2) -0.1741(2) 0.43708(19) 0.049(2) Uani 1 1 d . . .
S2 S -0.0158(2) -0.1567(2) 0.3370(2) 0.0425(17) Uani 1 1 d . . .
S3 S -0.1029(2) -0.2123(2) 0.3674(2) 0.0460(19) Uani 1 1 d . . .
S4 S 0.06838(19) -0.1895(2) 0.3960(2) 0.0425(18) Uani 1 1 d . . .
S5 S 0.0513(2) -0.2294(2) 0.2953(2) 0.055(2) Uani 1 1 d . . .
S6 S -0.0469(2) -0.2433(2) 0.2785(2) 0.050(2) Uani 1 1 d . . .
S7 S -0.0701(2) -0.2723(2) 0.4549(2) 0.0444(19) Uani 1 1 d . . .
S8 S 0.0268(2) -0.2580(2) 0.4721(2) 0.051(2) Uani 1 1 d . . .
S9 S -0.0868(2) -0.3109(2) 0.3522(3) 0.052(2) Uani 1 1 d . . .
S10 S 0.0838(2) -0.2880(2) 0.3831(2) 0.052(2) Uani 1 1 d . . .
S11 S -0.0017(2) -0.3458(2) 0.4132(2) 0.0488(19) Uani 1 1 d . . .
S12 S 0.0104(2) -0.3291(2) 0.3130(2) 0.052(2) Uani 1 1 d . . .
S13 S -0.0095(2) -0.25098(19) 0.3745(2) 0.0400(17) Uani 1 1 d . . .
Cl1 Cl -0.1274(2) -0.1918(3) 0.4663(2) 0.068(3) Uani 1 1 d . . .
Cl2 Cl 0.0781(3) -0.1333(3) 0.3091(3) 0.076(3) Uani 1 1 d . . .
Cl3 Cl -0.0697(4) -0.3385(3) 0.2528(3) 0.098(4) Uani 1 1 d . . .
Cl4 Cl 0.0832(3) -0.3426(3) 0.4724(3) 0.089(3) Uani 1 1 d . . .
P1 P 0.0197(3) -0.0942(2) 0.4182(3) 0.059(2) Uani 1 1 d . . .
P2 P -0.0783(3) -0.1001(3) 0.3890(3) 0.066(3) Uani 1 1 d . . .
P3 P 0.0267(4) -0.2727(4) 0.2102(3) 0.097(4) Uani 1 1 d . . .
P4 P -0.0006(3) -0.1770(3) 0.2212(2) 0.068(3) Uani 1 1 d . . .
P5 P -0.1582(2) -0.2585(3) 0.2993(3) 0.064(3) Uani 1 1 d . . .
P6 P -0.1702(2) -0.2856(3) 0.3978(3) 0.061(2) Uani 1 1 d . . .
P7 P -0.0296(3) -0.3255(3) 0.5282(2) 0.064(3) Uani 1 1 d . . .
P8 P -0.0410(3) -0.2293(3) 0.5435(2) 0.066(3) Uani 1 1 d . . .
P9 P 0.1378(3) -0.2317(3) 0.4510(3) 0.064(3) Uani 1 1 d . B .
P10 P 0.1513(2) -0.2265(4) 0.3469(3) 0.077(3) Uani 1 1 d . . .
P11 P -0.0332(3) -0.4142(3) 0.3477(4) 0.081(3) Uani 1 1 d . . .
P12 P 0.0660(3) -0.3982(3) 0.3529(3) 0.080(3) Uani 1 1 d . . .
C1 C 0.0081(12) -0.0542(12) 0.4379(12) 0.087(13) Uiso 1 1 d . . .
C2 C 0.0394(11) -0.0289(11) 0.4536(12) 0.084(12) Uiso 1 1 d . . .
C3 C 0.0556(9) -0.0843(10) 0.3861(10) 0.061(9) Uiso 1 1 d . . .
C4 C 0.0383(15) -0.0596(14) 0.3594(15) 0.115(17) Uiso 1 1 d . . .
C5 C 0.0426(12) -0.1138(12) 0.4539(12) 0.088(13) Uiso 1 1 d . . .
C6 C 0.0248(10) -0.1177(10) 0.4918(10) 0.068(10) Uiso 1 1 d . . .
C7 C -0.0741(10) -0.0509(10) 0.3873(10) 0.063(10) Uiso 1 1 d . . .
C8 C -0.1111(13) -0.0294(13) 0.3907(13) 0.100(15) Uiso 1 1 d . . .
C9 C -0.1084(9) -0.1086(9) 0.3500(9) 0.054(8) Uiso 1 1 d . . .
C10 C -0.0903(12) -0.1002(13) 0.3163(13) 0.095(14) Uiso 1 1 d . . .
C11 C -0.1094(11) -0.1088(11) 0.4261(11) 0.076(11) Uiso 1 1 d . . .
C12 C -0.0930(13) -0.1032(14) 0.4612(14) 0.101(15) Uiso 1 1 d . . .
C13 C 0.0567(13) -0.2598(12) 0.1738(14) 0.097(15) Uiso 1 1 d . . .
C14 C 0.094(3) -0.263(3) 0.204(3) 0.28(5) Uiso 1 1 d . . .
C17 C -0.003(4) -0.306(4) 0.192(4) 0.36(7) Uiso 1 1 d . . .
C19 C 0.0339(19) -0.1434(18) 0.2301(18) 0.058(18) Uiso 0.50 1 d P A 1
C19A C 0.001(2) -0.135(2) 0.245(2) 0.08(2) Uiso 0.50 1 d P A 2
C21 C -0.0429(18) -0.1528(17) 0.2373(18) 0.055(17) Uiso 0.50 1 d P A 1
C22 C -0.0779(16) -0.1793(16) 0.2125(16) 0.043(15) Uiso 0.50 1 d P A 1
C23 C 0.000(2) -0.179(2) 0.171(2) 0.07(2) Uiso 0.50 1 d P A 1
C21A C -0.0396(18) -0.1679(17) 0.1892(18) 0.056(17) Uiso 0.50 1 d P A 2
C22A C -0.075(2) -0.158(2) 0.228(2) 0.063(19) Uiso 0.50 1 d P A 2
C23A C 0.032(2) -0.170(2) 0.186(2) 0.08(2) Uiso 0.50 1 d P A 2
C24A C 0.0659(17) -0.1598(17) 0.2143(17) 0.049(16) Uiso 0.50 1 d P A 2
C25 C -0.2048(11) -0.2555(11) 0.2989(12) 0.079(11) Uiso 1 1 d . . .
C26 C -0.221(3) -0.260(2) 0.259(3) 0.23(4) Uiso 1 1 d . . .
C27 C -0.1479(16) -0.2185(16) 0.2739(16) 0.13(2) Uiso 1 1 d . . .
C28 C -0.1641(14) -0.1827(15) 0.2909(15) 0.113(17) Uiso 1 1 d . . .
C29 C -0.1463(16) -0.2900(17) 0.2597(18) 0.14(2) Uiso 1 1 d . . .
C30 C -0.1564(18) -0.3272(18) 0.2746(18) 0.14(2) Uiso 1 1 d . . .
C31 C -0.2049(18) -0.3172(18) 0.3846(18) 0.15(2) Uiso 1 1 d . . .
C32 C -0.184(4) -0.351(3) 0.379(3) 0.30(6) Uiso 1 1 d . . .
C33 C -0.1545(19) -0.311(2) 0.437(2) 0.16(3) Uiso 1 1 d . . .
C34 C -0.182(2) -0.324(2) 0.467(2) 0.18(3) Uiso 1 1 d . . .
C35 C -0.189(3) -0.264(3) 0.435(3) 0.28(5) Uiso 1 1 d . . .
C36 C -0.2024(13) -0.2212(13) 0.4068(13) 0.099(14) Uiso 1 1 d . . .
C37 C -0.0530(11) -0.3292(11) 0.5694(12) 0.083(12) Uiso 1 1 d . . .
C38 C -0.0573(12) -0.3677(12) 0.5870(12) 0.088(13) Uiso 1 1 d . . .
C39 C -0.0424(14) -0.3631(13) 0.5021(14) 0.103(15) Uiso 1 1 d . . .
C40 C -0.0902(16) -0.3535(16) 0.4971(16) 0.122(19) Uiso 1 1 d . . .
C41 C 0.0159(16) -0.3434(15) 0.5373(16) 0.122(19) Uiso 1 1 d . . .
C42 C 0.0373(13) -0.3161(13) 0.5618(14) 0.103(15) Uiso 1 1 d . . .
C43 C -0.0488(8) -0.1849(8) 0.5301(8) 0.047(8) Uiso 1 1 d . . .
C44 C -0.0583(12) -0.1580(12) 0.5607(12) 0.088(13) Uiso 1 1 d . . .
C45 C -0.0089(12) -0.2224(12) 0.5786(12) 0.085(12) Uiso 1 1 d . . .
C46 C 0.0255(16) -0.2085(16) 0.5610(16) 0.13(2) Uiso 1 1 d . . .
C47 C -0.0783(14) -0.2398(13) 0.5748(14) 0.103(16) Uiso 1 1 d . . .
C48 C -0.1110(18) -0.2526(18) 0.5521(19) 0.15(2) Uiso 1 1 d . . .
C49 C 0.1776(11) -0.2094(11) 0.4569(12) 0.080(12) Uiso 1 1 d . . .
C50 C 0.200(2) -0.210(2) 0.490(2) 0.07(2) Uiso 0.50 1 d P B 1
C50A C 0.171(3) -0.171(3) 0.441(3) 0.12(4) Uiso 0.50 1 d P B 2
C51 C 0.1451(13) -0.2751(14) 0.4714(14) 0.103(15) Uiso 1 1 d . . .
C52 C 0.1658(13) -0.2967(13) 0.4437(13) 0.098(15) Uiso 1 1 d . B .
C53 C 0.1097(12) -0.2080(12) 0.4865(12) 0.085(12) Uiso 1 1 d . . .
C54 C 0.125(2) -0.208(2) 0.523(2) 0.18(3) Uiso 1 1 d . B .
C55 C 0.1966(12) -0.2366(11) 0.3595(12) 0.085(12) Uiso 1 1 d . . .
C56 C 0.2253(13) -0.2350(13) 0.3258(13) 0.098(15) Uiso 1 1 d . . .
C57 C 0.1492(14) -0.1967(15) 0.3129(15) 0.115(17) Uiso 1 1 d . . .
C58 C 0.1574(14) -0.1633(15) 0.3389(16) 0.115(17) Uiso 1 1 d . . .
C59 C 0.1467(14) -0.2695(14) 0.3101(15) 0.111(17) Uiso 1 1 d . . .
C61 C -0.0711(19) -0.4092(18) 0.3809(19) 0.058(18) Uiso 0.50 1 d P C 1
C61A C -0.0803(18) -0.3998(18) 0.3521(19) 0.055(17) Uiso 0.50 1 d P C 2
C63 C -0.0320(17) -0.4527(17) 0.3810(17) 0.14(2) Uiso 1 1 d . C .
C67 C 0.0898(18) -0.3939(18) 0.3948(18) 0.15(2) Uiso 1 1 d . C .
C65 C -0.048(3) -0.418(3) 0.303(3) 0.26(5) Uiso 1 1 d . C .
C66 C -0.0184(17) -0.4318(17) 0.2789(17) 0.14(2) Uiso 1 1 d . . .
C68 C 0.0652(18) -0.4256(18) 0.4270(19) 0.15(2) Uiso 1 1 d . . .
C69 C 0.098(2) -0.364(2) 0.334(2) 0.18(3) Uiso 1 1 d . C .
C70 C 0.087(2) -0.381(2) 0.292(2) 0.18(3) Uiso 1 1 d . . .
C71 C 0.0673(16) -0.4389(15) 0.3305(16) 0.123(19) Uiso 1 1 d . C .
C72 C 0.103(2) -0.454(2) 0.328(2) 0.17(3) Uiso 1 1 d . . .

loop_
_atom_site_aniso_label
_atom_site_aniso_U_11
_atom_site_aniso_U_22
_atom_site_aniso_U_33
_atom_site_aniso_U_23
_atom_site_aniso_U_13
_atom_site_aniso_U_12
In1 0.0390(12) 0.0499(13) 0.0365(11) -0.0042(10) 0.0042(9) -0.0025(10)
In2 0.0369(11) 0.0478(13) 0.0319(10) 0.0005(10) 0.0019(9) -0.0050(10)
In3 0.0423(13) 0.0529(14) 0.0395(11) 0.0060(10) 0.0030(10) -0.0026(10)
In4 0.0370(11) 0.0450(12) 0.0373(11) 0.0022(9) -0.0021(9) 0.0013(10)
In5 0.0382(12) 0.0501(13) 0.0348(11) 0.0002(10) 0.0036(9) 0.0024(10)
In6 0.0526(14) 0.0524(14) 0.0407(12) -0.0121(11) -0.0014(11) -0.0024(11)
In7 0.0391(12) 0.0478(13) 0.0349(11) 0.0012(9) 0.0015(9) 0.0022(10)
In8 0.0431(13) 0.0602(15) 0.0428(12) 0.0123(11) -0.0035(10) 0.0069(11)
Cu1 0.054(3) 0.046(2) 0.057(2) -0.0016(19) -0.002(2) -0.0001(19)
Cu2 0.078(3) 0.074(3) 0.0293(19) 0.003(2) 0.003(2) 0.003(2)
Cu3 0.037(2) 0.071(3) 0.043(2) -0.007(2) -0.0043(18) -0.0032(19)
Cu4 0.058(2) 0.061(3) 0.0337(19) 0.0090(18) -0.0014(18) -0.008(2)
Cu5 0.042(2) 0.066(3) 0.052(2) 0.007(2) 0.0021(19) 0.0000(19)
Cu6 0.063(3) 0.049(2) 0.071(3) -0.003(2) 0.003(2) 0.008(2)
S1 0.051(5) 0.064(5) 0.031(4) -0.005(4) -0.006(4) 0.009(4)
S2 0.043(4) 0.048(5) 0.036(4) 0.001(3) -0.006(4) 0.000(4)
S3 0.052(5) 0.052(5) 0.034(4) 0.002(4) -0.007(4) 0.011(4)
S4 0.031(4) 0.055(5) 0.042(4) -0.004(4) 0.001(3) -0.008(3)
S5 0.049(5) 0.069(6) 0.048(5) 0.004(4) 0.005(4) 0.006(4)
S6 0.053(5) 0.067(5) 0.029(4) 0.003(4) 0.001(4) 0.001(4)
S7 0.049(5) 0.047(5) 0.038(4) 0.003(4) 0.012(4) -0.016(4)
S8 0.067(6) 0.054(5) 0.033(4) -0.005(4) 0.001(4) -0.027(4)
S9 0.047(5) 0.038(4) 0.070(5) -0.007(4) -0.005(4) 0.003(4)
S10 0.042(5) 0.057(5) 0.056(5) -0.020(4) 0.011(4) -0.008(4)
S11 0.052(5) 0.057(5) 0.037(4) -0.007(4) 0.003(4) -0.002(4)
S12 0.052(5) 0.046(5) 0.057(5) -0.009(4) 0.009(4) 0.004(4)
S13 0.052(5) 0.032(4) 0.037(4) 0.008(3) -0.007(4) 0.006(3)
Cl1 0.056(5) 0.087(7) 0.061(5) -0.014(5) 0.011(4) -0.003(5)
Cl2 0.084(7) 0.079(7) 0.065(6) 0.026(5) 0.005(5) -0.021(5)
Cl3 0.137(11) 0.088(8) 0.070(7) -0.035(6) 0.005(7) -0.006(7)
Cl4 0.081(7) 0.095(8) 0.091(8) 0.031(7) -0.001(6) 0.023(6)
P1 0.058(6) 0.050(5) 0.067(6) -0.005(5) 0.004(5) -0.009(4)
P2 0.069(7) 0.049(5) 0.079(7) -0.008(5) -0.003(5) 0.021(5)
P3 0.109(10) 0.119(11) 0.064(7) -0.021(7) 0.030(7) -0.026(9)
P4 0.074(7) 0.092(8) 0.039(5) 0.022(5) -0.002(5) -0.018(6)
P5 0.049(5) 0.073(7) 0.069(6) 0.001(5) -0.028(5) 0.001(5)
P6 0.037(5) 0.079(7) 0.067(6) -0.014(5) 0.001(4) -0.008(4)
P7 0.078(7) 0.075(7) 0.039(5) 0.027(5) -0.004(5) -0.008(5)
P8 0.087(7) 0.084(7) 0.027(4) -0.001(4) -0.002(5) -0.021(6)
P9 0.063(6) 0.081(7) 0.049(5) -0.001(5) -0.021(5) -0.005(5)
P10 0.033(5) 0.141(11) 0.056(6) 0.008(6) 0.002(4) 0.014(6)
P11 0.092(8) 0.052(6) 0.100(9) -0.009(6) 0.012(7) -0.001(6)
P12 0.076(7) 0.068(7) 0.095(8) -0.004(6) 0.010(7) 0.025(6)

loop_
_atom_type_symbol
_atom_type_description
_atom_type_scat_dispersion_real
_atom_type_scat_dispersion_imag
_atom_type_scat_source
C C 0.0033 0.0016 'International Tables Vol C Tables 4.2.6.8 and 6.1.1.4'
H H 0.0000 0.0000 'International Tables Vol C Tables 4.2.6.8 and 6.1.1.4'
P P 0.1023 0.0942 'International Tables Vol C Tables 4.2.6.8 and 6.1.1.4'
S S 0.1246 0.1234 'International Tables Vol C Tables 4.2.6.8 and 6.1.1.4'
Cl Cl 0.1484 0.1585 'International Tables Vol C Tables 4.2.6.8 and 6.1.1.4'
Cu Cu 0.3201 1.2651 'International Tables Vol C Tables 4.2.6.8 and 6.1.1.4'
In In -0.7276 1.3100 'International Tables Vol C Tables 4.2.6.8 and 6.1.1.4'

loop_
_geom_angle_atom_site_label_1
_geom_angle_atom_site_label_2
_geom_angle_atom_site_label_3
_geom_angle
_geom_angle_site_symmetry_1
_geom_angle_site_symmetry_3
_geom_angle_publ_flag
Cl1 In1 S7 102.9(3) . . ?
Cl1 In1 S3 105.1(3) . . ?
S7 In1 S3 115.8(3) . . ?
Cl1 In1 S1 107.5(3) . . ?
S7 In1 S1 113.3(3) . . ?
S3 In1 S1 111.3(3) . . ?
S8 In2 S1 115.7(3) . . ?
S8 In2 S4 118.2(3) . . ?
S1 In2 S4 114.4(3) . . ?
S8 In2 S13 103.1(3) . . ?
S1 In2 S13 100.0(3) . . ?
S4 In2 S13 101.4(3) . . ?
S5 In3 Cl2 105.0(3) . . ?
S5 In3 S2 114.4(3) . . ?
Cl2 In3 S2 104.3(3) . . ?
S5 In3 S4 113.3(3) . . ?
Cl2 In3 S4 105.3(3) . . ?
S2 In3 S4 113.3(3) . . ?
S3 In4 S2 116.5(3) . . ?
S3 In4 S6 115.6(3) . . ?
S2 In4 S6 116.2(3) . . ?
S3 In4 S13 102.6(3) . . ?
S2 In4 S13 101.7(3) . . ?
S6 In4 S13 100.3(3) . . ?
S10 In5 S5 116.8(3) . . ?
S10 In5 S12 116.0(3) . . ?
S5 In5 S12 116.9(3) . . ?
S10 In5 S13 101.8(3) . . ?
S5 In5 S13 100.5(3) . . ?
S12 In5 S13 100.1(3) . . ?
Cl3 In6 S9 106.8(4) . . ?
Cl3 In6 S12 103.4(4) . . ?
S9 In6 S12 112.5(3) . . ?
Cl3 In6 S6 105.3(4) . . ?
S9 In6 S6 112.2(3) . . ?
S12 In6 S6 115.6(3) . . ?
S9 In7 S7 115.8(3) . . ?
S9 In7 S11 117.6(3) . . ?
S7 In7 S11 115.5(3) . . ?
S9 In7 S13 100.2(3) . . ?
S7 In7 S13 101.0(3) . . ?
S11 In7 S13 102.4(3) . . ?
Cl4 In8 S10 106.0(4) . . ?
Cl4 In8 S8 105.0(4) . . ?
S10 In8 S8 112.7(3) . . ?
Cl4 In8 S11 106.2(4) . . ?
S10 In8 S11 112.2(3) . . ?
S8 In8 S11 114.0(3) . . ?
P2 Cu1 P1 116.2(4) . . ?
P2 Cu1 S1 110.2(4) . . ?
P1 Cu1 S1 102.9(3) . . ?
P2 Cu1 S2 105.3(4) . . ?
P1 Cu1 S2 117.1(3) . . ?
S1 Cu1 S2 104.3(3) . . ?
P3 Cu2 P4 113.8(5) . . ?
P3 Cu2 S5 104.0(5) . . ?
P4 Cu2 S5 113.1(4) . . ?
P3 Cu2 S6 115.1(4) . . ?
P4 Cu2 S6 105.1(4) . . ?
S5 Cu2 S6 105.6(3) . . ?
P6 Cu3 P5 113.4(4) . . ?
P6 Cu3 S9 105.6(4) . . ?
P5 Cu3 S9 112.6(4) . . ?
P6 Cu3 S3 114.9(3) . . ?
P5 Cu3 S3 104.4(4) . . ?
S9 Cu3 S3 105.8(3) . . ?
P7 Cu4 P8 111.1(4) . . ?
P7 Cu4 S7 108.0(4) . . ?
P8 Cu4 S7 112.2(4) . . ?
P7 Cu4 S8 112.8(4) . . ?
P8 Cu4 S8 108.5(4) . . ?
S7 Cu4 S8 104.1(3) . . ?
P10 Cu5 P9 116.7(4) . . ?
P10 Cu5 S4 113.8(4) . . ?
P9 Cu5 S4 104.4(4) . . ?
P10 Cu5 S10 105.1(4) . . ?
P9 Cu5 S10 111.2(4) . . ?
S4 Cu5 S10 105.2(3) . . ?
P11 Cu6 P12 113.4(5) . . ?
P11 Cu6 S12 113.6(4) . . ?
P12 Cu6 S12 104.5(4) . . ?
P11 Cu6 S11 106.6(4) . . ?
P12 Cu6 S11 113.4(4) . . ?
S12 Cu6 S11 105.2(3) . . ?
Cu1 S1 In2 108.4(3) . . ?
Cu1 S1 In1 116.6(3) . . ?
In2 S1 In1 99.3(3) . . ?
In4 S2 In3 99.1(3) . . ?
In4 S2 Cu1 109.3(3) . . ?
In3 S2 Cu1 109.4(3) . . ?
In4 S3 Cu3 108.6(3) . . ?
In4 S3 In1 98.9(3) . . ?
Cu3 S3 In1 109.0(3) . . ?
Cu5 S4 In3 110.9(3) . . ?
Cu5 S4 In2 108.2(3) . . ?
In3 S4 In2 99.2(3) . . ?
Cu2 S5 In3 111.9(4) . . ?
Cu2 S5 In5 108.8(4) . . ?
In3 S5 In5 99.7(3) . . ?
Cu2 S6 In4 108.4(3) . . ?
Cu2 S6 In6 110.5(4) . . ?
In4 S6 In6 99.8(3) . . ?
Cu4 S7 In7 110.9(3) . . ?
Cu4 S7 In1 112.6(3) . . ?
In7 S7 In1 99.1(3) . . ?
In2 S8 In8 98.8(3) . . ?
In2 S8 Cu4 109.5(4) . . ?
In8 S8 Cu4 110.9(3) . . ?
Cu3 S9 In6 113.3(4) . . ?
Cu3 S9 In7 109.0(3) . . ?
In6 S9 In7 99.1(3) . . ?
In5 S10 Cu5 107.3(4) . . ?
In5 S10 In8 100.2(3) . . ?
Cu5 S10 In8 113.8(3) . . ?
Cu6 S11 In7 107.1(3) . . ?
Cu6 S11 In8 113.3(3) . . ?
In7 S11 In8 98.4(3) . . ?
Cu6 S12 In6 114.1(4) . . ?
Cu6 S12 In5 110.2(4) . . ?
In6 S12 In5 98.9(3) . . ?
In5 S13 In2 108.4(3) . . ?
In5 S13 In4 111.0(3) . . ?
In2 S13 In4 109.4(3) . . ?
In5 S13 In7 108.8(3) . . ?
In2 S13 In7 109.0(3) . . ?
In4 S13 In7 110.2(3) . . ?
C1 P1 C5 101(2) . . ?
C1 P1 C3 106.0(19) . . ?
C5 P1 C3 101.6(19) . . ?
C1 P1 Cu1 116.3(16) . . ?
C5 P1 Cu1 114.7(16) . . ?
C3 P1 Cu1 115.4(12) . . ?
C11 P2 C9 98.3(17) . . ?
C11 P2 C7 105.0(17) . . ?
C9 P2 C7 101.4(16) . . ?
C11 P2 Cu1 114.4(14) . . ?
C9 P2 Cu1 122.4(11) . . ?
C7 P2 Cu1 112.9(12) . . ?
C13 P3 C17 108(5) . . ?
C13 P3 Cu2 117.9(17) . . ?
C17 P3 Cu2 122(5) . . ?
C23A P4 C19A 101(4) . . ?
C23A P4 C23 44(3) . . ?
C19A P4 C23 120(4) . . ?
C23A P4 C19 63(3) . . ?
C19A P4 C19 45(3) . . ?
C23 P4 C19 101(3) . . ?
C23A P4 C21A 94(3) . . ?
C19A P4 C21A 99(3) . . ?
C23 P4 C21A 54(3) . . ?
C19 P4 C21A 122(3) . . ?
C23A P4 C21 136(3) . . ?
C19A P4 C21 58(3) . . ?
C23 P4 C21 110(3) . . ?
C19 P4 C21 102(3) . . ?
C21A P4 C21 58(3) . . ?
C23A P4 Cu2 110(3) . . ?
C19A P4 Cu2 125(3) . . ?
C23 P4 Cu2 114(3) . . ?
C19 P4 Cu2 116(2) . . ?
C21A P4 Cu2 122(2) . . ?
C21 P4 Cu2 114(2) . . ?
C25 P5 C27 99(2) . . ?
C25 P5 C29 105(2) . . ?
C27 P5 C29 95(3) . . ?
C25 P5 Cu3 116.7(15) . . ?
C27 P5 Cu3 119(2) . . ?
C29 P5 Cu3 118(2) . . ?
C35 P6 C33 77(4) . . ?
C35 P6 C31 103(4) . . ?
C33 P6 C31 95(3) . . ?
C35 P6 Cu3 132(4) . . ?
C33 P6 Cu3 120(2) . . ?
C31 P6 Cu3 118(2) . . ?
C37 P7 C39 105(2) . . ?
C37 P7 C41 106(2) . . ?
C39 P7 C41 93(3) . . ?
C37 P7 Cu4 116.2(15) . . ?
C39 P7 Cu4 119.7(17) . . ?
C41 P7 Cu4 113.5(19) . . ?
C43 P8 C45 100.0(18) . . ?
C43 P8 C47 104(2) . . ?
C45 P8 C47 96(2) . . ?
C43 P8 Cu4 121.5(11) . . ?
C45 P8 Cu4 117.1(16) . . ?
C47 P8 Cu4 114.1(16) . . ?
C49 P9 C51 105(2) . . ?
C49 P9 C53 100(2) . . ?
C51 P9 C53 103(2) . . ?
C49 P9 Cu5 118.0(15) . . ?
C51 P9 Cu5 114.6(17) . . ?
C53 P9 Cu5 114.3(15) . . ?
C57 P10 C55 112(2) . . ?
C57 P10 C59 92(2) . . ?
C55 P10 C59 94(2) . . ?
C57 P10 Cu5 127.7(19) . . ?
C55 P10 Cu5 112.2(15) . . ?
C59 P10 Cu5 110.7(15) . . ?
C65 P11 C61A 78(4) . . ?
C65 P11 C61 111(5) . . ?
C61A P11 C61 36(3) . . ?
C65 P11 C63 123(4) . . ?
C61A P11 C63 101(3) . . ?
C61 P11 C63 72(3) . . ?
C65 P11 Cu6 115(4) . . ?
C61A P11 Cu6 119(2) . . ?
C61 P11 Cu6 113(2) . . ?
C63 P11 Cu6 114(2) . . ?
C71 P12 C67 118(3) . . ?
C71 P12 C69 115(3) . . ?
C67 P12 C69 85(3) . . ?
C71 P12 Cu6 113(2) . . ?
C67 P12 Cu6 112(2) . . ?
C69 P12 Cu6 110(3) . . ?
C2 C1 P1 118(3) . . ?
C4 C3 P1 103(3) . . ?
C6 C5 P1 120(3) . . ?
C8 C7 P2 115(3) . . ?
C10 C9 P2 109(3) . . ?
C12 C11 P2 111(3) . . ?
C14 C13 P3 91(4) . . ?
C22 C21 P4 101(4) . . ?
P4 C21A C22A 97(4) . . ?
C24A C23A P4 97(5) . . ?
C26 C25 P5 112(4) . . ?
C28 C27 P5 115(4) . . ?
C30 C29 P5 104(4) . . ?
C32 C31 P6 103(7) . . ?
C34 C33 P6 119(5) . . ?
P6 C35 C36 95(6) . . ?
C38 C37 P7 118(3) . . ?
P7 C39 C40 99(3) . . ?
C42 C41 P7 109(4) . . ?
C44 C43 P8 117(2) . . ?
C46 C45 P8 109(3) . . ?
C48 C47 P8 110(4) . . ?
C50 C49 C50A 114(6) . . ?
C50 C49 P9 126(4) . . ?
C50A C49 P9 106(5) . . ?
C52 C51 P9 107(3) . . ?
C54 C53 P9 114(4) . . ?
C56 C55 P10 115(3) . . ?
C58 C57 P10 95(4) . . ?
P12 C67 C68 103(4) . . ?
C66 C65 P11 110(7) . . ?
C70 C69 P12 85(5) . . ?
C72 C71 P12 113(5) . . ?

loop_
_geom_bond_atom_site_label_1
_geom_bond_atom_site_label_2
_geom_bond_distance
_geom_bond_site_symmetry_2
_geom_bond_publ_flag
In1 Cl1 2.403(9) . ?
In1 S7 2.453(8) . ?
In1 S3 2.455(8) . ?
In1 S1 2.459(9) . ?
In2 S8 2.394(9) . ?
In2 S1 2.440(8) . ?
In2 S4 2.454(8) . ?
In2 S13 2.553(8) . ?
In3 S5 2.425(10) . ?
In3 Cl2 2.428(9) . ?
In3 S2 2.433(8) . ?
In3 S4 2.454(8) . ?
In4 S3 2.402(8) . ?
In4 S2 2.427(8) . ?
In4 S6 2.439(8) . ?
In4 S13 2.558(7) . ?
In5 S10 2.416(9) . ?
In5 S5 2.435(9) . ?
In5 S12 2.454(9) . ?
In5 S13 2.541(8) . ?
In6 Cl3 2.403(11) . ?
In6 S9 2.428(10) . ?
In6 S12 2.443(9) . ?
In6 S6 2.454(9) . ?
In7 S9 2.430(9) . ?
In7 S7 2.437(8) . ?
In7 S11 2.452(9) . ?
In7 S13 2.559(8) . ?
In8 Cl4 2.426(11) . ?
In8 S10 2.465(9) . ?
In8 S8 2.473(9) . ?
In8 S11 2.473(9) . ?
Cu1 P2 2.273(10) . ?
Cu1 P1 2.326(10) . ?
Cu1 S1 2.368(9) . ?
Cu1 S2 2.443(9) . ?
Cu2 P3 2.257(14) . ?
Cu2 P4 2.306(12) . ?
Cu2 S5 2.407(10) . ?
Cu2 S6 2.415(10) . ?
Cu3 P6 2.275(11) . ?
Cu3 P5 2.288(10) . ?
Cu3 S9 2.410(9) . ?
Cu3 S3 2.429(9) . ?
Cu4 P7 2.265(10) . ?
Cu4 P8 2.275(11) . ?
Cu4 S7 2.341(9) . ?
Cu4 S8 2.474(9) . ?
Cu5 P10 2.274(10) . ?
Cu5 P9 2.294(10) . ?
Cu5 S4 2.402(9) . ?
Cu5 S10 2.431(9) . ?
Cu6 P11 2.277(12) . ?
Cu6 P12 2.321(12) . ?
Cu6 S12 2.355(10) . ?
Cu6 S11 2.413(9) . ?
P1 C1 1.75(5) . ?
P1 C5 1.75(5) . ?
P1 C3 1.85(4) . ?
P2 C11 1.85(4) . ?
P2 C9 1.87(3) . ?
P2 C7 1.89(4) . ?
P3 C13 1.84(5) . ?
P3 C17 1.84(15) . ?
P4 C23A 1.82(8) . ?
P4 C19A 1.83(9) . ?
P4 C23 1.85(8) . ?
P4 C19 1.87(7) . ?
P4 C21A 1.93(7) . ?
P4 C21 1.96(7) . ?
P5 C25 1.79(4) . ?
P5 C27 1.83(6) . ?
P5 C29 1.95(6) . ?
P6 C35 1.77(12) . ?
P6 C33 1.84(7) . ?
P6 C31 1.86(7) . ?
P7 C37 1.77(4) . ?
P7 C39 1.80(5) . ?
P7 C41 1.90(6) . ?
P8 C43 1.79(3) . ?
P8 C45 1.80(4) . ?
P8 C47 1.88(5) . ?
P9 C49 1.76(4) . ?
P9 C51 1.85(5) . ?
P9 C53 1.92(5) . ?
P10 C57 1.70(6) . ?
P10 C55 1.83(5) . ?
P10 C59 2.14(6) . ?
P11 C65 1.74(12) . ?
P11 C61A 1.89(7) . ?
P11 C61 1.91(7) . ?
P11 C63 1.92(6) . ?
P12 C71 1.76(6) . ?
P12 C67 1.80(7) . ?
P12 C69 1.91(8) . ?
C1 C2 1.64(6) . ?
C3 C4 1.52(6) . ?
C5 C6 1.56(6) . ?
C7 C8 1.64(6) . ?
C9 C10 1.46(6) . ?
C11 C12 1.46(6) . ?
C13 C14 1.81(12) . ?
C21 C22 1.91(9) . ?
C21A C22A 1.99(10) . ?
C23A C24A 1.70(10) . ?
C25 C26 1.59(10) . ?
C27 C28 1.63(8) . ?
C29 C30 1.57(8) . ?
C31 C32 1.54(13) . ?
C33 C34 1.62(10) . ?
C35 C36 2.00(12) . ?
C37 C38 1.62(6) . ?
C39 C40 1.87(7) . ?
C41 C42 1.61(7) . ?
C43 C44 1.57(5) . ?
C45 C46 1.56(7) . ?
C47 C48 1.58(8) . ?
C49 C50 1.51(8) . ?
C49 C50A 1.61(12) . ?
C51 C52 1.53(7) . ?
C53 C54 1.48(8) . ?
C55 C56 1.66(6) . ?
C57 C58 1.63(7) . ?
C67 C68 1.94(9) . ?
C65 C66 1.55(11) . ?
C69 C70 1.75(10) . ?
C71 C72 1.50(8) . ?
